data_4325901
loop_
_publ_author_name
'Curtis M. Zaleski'
'Choong-Sun Lim'
'Annabel D. Cutland-Van Noord'
'Jeff W. Kampf'
'Vincent L. Pecoraro'

_publ_section_title
;
 Effects of the Central Lanthanide Ion Crystal Radius on the
 15-MCCuII(N)pheHA-5 Structure
;
_journal_name_full 'Inorganic Chemistry'
_journal_page_first 7707
_journal_page_last 7717
_journal_paper_doi 10.1021/ic200740h
_journal_volume 50
_journal_year 2011
_chemical_absolute_configuration ad
_chemical_formula_sum 'C45 H67.5 Cu5 N11.5 Nd O24'
_chemical_formula_weight 1615.54
_chemical_name_systematic
;
 ?
;
_space_group_IT_number 5
_symmetry_cell_setting monoclinic
_symmetry_space_group_name_Hall 'C 2y'
_symmetry_space_group_name_H-M 'C 1 2 1'
_atom_sites_solution_hydrogens geom
_atom_sites_solution_primary direct
_atom_sites_solution_secondary difmap
_audit_creation_method SHELXL-97
_cell_angle_alpha 90.00
_cell_angle_beta 92.5510(10)
_cell_angle_gamma 90.00
_cell_formula_units_Z 8
_cell_length_a 27.1588(16)
_cell_length_b 14.8506(9)
_cell_length_c 33.574(2)
_cell_measurement_reflns_used 6826
_cell_measurement_temperature 158(2)
_cell_measurement_theta_max 26.22
_cell_measurement_theta_min 2.31
_cell_volume 13527.8(14)
_computing_cell_refinement 'Bruker SMART'
_computing_data_collection 'Bruker SMART'
_computing_data_reduction 'Bruker SHELXTL'
_computing_molecular_graphics 'Bruker SHELXTL'
_computing_publication_material 'Bruker SHELXTL'
_computing_structure_refinement 'Bruker SHELXTL'
_computing_structure_solution 'Bruker SHELXTL'
_diffrn_ambient_temperature 158(2)
_diffrn_detector_area_resol_mean 0.80
_diffrn_measured_fraction_theta_full 0.997
_diffrn_measured_fraction_theta_max 0.997
_diffrn_measurement_device_type 'CCD area detector'
_diffrn_measurement_method 'phi and omega scans'
_diffrn_radiation_monochromator graphite
_diffrn_radiation_source 'sealed tube'
_diffrn_radiation_type MoK\a
_diffrn_radiation_wavelength 0.71073
_diffrn_reflns_av_R_equivalents 0.0381
_diffrn_reflns_av_sigmaI/netI 0.0551
_diffrn_reflns_limit_h_max 33
_diffrn_reflns_limit_h_min -33
_diffrn_reflns_limit_k_max 18
_diffrn_reflns_limit_k_min -18
_diffrn_reflns_limit_l_max 41
_diffrn_reflns_limit_l_min -41
_diffrn_reflns_number 127220
_diffrn_reflns_theta_full 26.41
_diffrn_reflns_theta_max 26.41
_diffrn_reflns_theta_min 2.31
_exptl_absorpt_coefficient_mu 2.375
_exptl_absorpt_correction_T_max 0.947
_exptl_absorpt_correction_T_min 0.681
_exptl_absorpt_correction_type multi-scan
_exptl_absorpt_process_details 'Blessing, Acta Cryst. (1995) A51 33-38.'
_exptl_crystal_colour needles
_exptl_crystal_density_diffrn 1.586
_exptl_crystal_description purple
_exptl_crystal_F_000 6520
_exptl_crystal_size_max 0.44
_exptl_crystal_size_mid 0.24
_exptl_crystal_size_min 0.06
_refine_diff_density_max 1.043
_refine_diff_density_min -1.036
_refine_diff_density_rms 0.161
_refine_ls_abs_structure_details 'Flack H D (1983), Acta Cryst. A39, 876-881'
_refine_ls_abs_structure_Flack 0.059(17)
_refine_ls_extinction_method none
_refine_ls_goodness_of_fit_ref 1.069
_refine_ls_hydrogen_treatment mixed
_refine_ls_matrix_type full
_refine_ls_number_parameters 1402
_refine_ls_number_reflns 27486
_refine_ls_number_restraints 19
_refine_ls_restrained_S_all 1.070
_refine_ls_R_factor_all 0.0883
_refine_ls_R_factor_gt 0.0780
_refine_ls_shift/su_max 0.003
_refine_ls_shift/su_mean 0.001
_refine_ls_structure_factor_coef Fsqd
_refine_ls_weighting_details 'calc w=1/[\s^2^(Fo^2^)+(0.0784P)^2^+200.5782P] where P=(Fo^2^+2Fc^2^)/3'
_refine_ls_weighting_scheme calc
_refine_ls_wR_factor_gt 0.1886
_refine_ls_wR_factor_ref 0.1949
_reflns_number_gt 23215
_reflns_number_total 27486
_reflns_threshold_expression >2sigma(I)
_cod_data_source_file ic200740h_si_001_05.cif
_cod_data_source_block Nd-1
_cod_original_formula_sum 'C45 H67.50 Cu5 N11.50 Nd O24'
_cod_database_code 4325901

loop_
_symmetry_equiv_pos_as_xyz
'x, y, z'
'-x, y, -z'
'x+1/2, y+1/2, z'
'-x+1/2, y+1/2, -z'

loop_
_atom_site_label
_atom_site_type_symbol
_atom_site_fract_x
_atom_site_fract_y
_atom_site_fract_z
_atom_site_U_iso_or_equiv
_atom_site_adp_type
_atom_site_occupancy
_atom_site_symmetry_multiplicity
_atom_site_calc_flag
_atom_site_refinement_flags
Nd1 Nd 0.455241(19) 0.53396(3) 0.327915(19) 0.04011(14) Uani 1 1 d .
Cu1 Cu 0.58207(5) 0.50877(8) 0.38550(5) 0.0539(4) Uani 1 1 d .
Cu2 Cu 0.49143(5) 0.76721(8) 0.37381(4) 0.0404(3) Uani 1 1 d .
Cu3 Cu 0.33669(5) 0.68263(8) 0.33383(4) 0.0415(3) Uani 1 1 d .
Cu4 Cu 0.34024(4) 0.38416(8) 0.30049(4) 0.0405(3) Uani 1 1 d .
Cu5 Cu 0.49860(5) 0.28332(8) 0.31871(5) 0.0443(3) Uani 1 1 d .
O1 O 0.6075(3) 0.6178(5) 0.4118(3) 0.059(2) Uani 1 1 d .
O2 O 0.5284(3) 0.5818(5) 0.3663(3) 0.063(3) Uani 1 1 d .
O3 O 0.4408(3) 0.8581(4) 0.3696(2) 0.0381(16) Uani 1 1 d .
O4 O 0.4442(2) 0.6898(4) 0.3475(3) 0.0443(19) Uani 1 1 d .
O5 O 0.2749(3) 0.6177(5) 0.3261(3) 0.053(2) Uani 1 1 d .
O6 O 0.3658(3) 0.5657(5) 0.3272(2) 0.0409(17) Uani 1 1 d .
O7 O 0.3544(2) 0.2583(5) 0.2933(3) 0.0447(18) Uani 1 1 d .
O8 O 0.4103(3) 0.3989(5) 0.3041(3) 0.050(2) Uani 1 1 d .
O9 O 0.5616(3) 0.2550(4) 0.3450(3) 0.0454(18) Uani 1 1 d .
O10 O 0.5083(3) 0.4014(5) 0.3410(3) 0.057(2) Uani 1 1 d .
O11 O 0.4332(4) 0.4959(7) 0.3967(3) 0.068(3) Uani 1 1 d .
O12 O 0.5194(4) 0.5418(10) 0.2782(3) 0.088(4) Uani 1 1 d .
O13 O 0.4291(4) 0.6058(6) 0.2621(3) 0.070(3) Uani 1 1 d .
O14 O 0.5481(3) 0.2950(8) 0.2529(4) 0.086(4) Uani 1 1 d .
O27 O 0.5369(11) 1.093(3) 0.2174(9) 0.164(15) Uani 0.50 1 d PDU
O29 O 0.5238(5) 0.9759(7) 0.3023(4) 0.091(4) Uani 1 1 d .
O30 O 0.5817(6) 0.9333(10) 0.3434(5) 0.045(4) Uani 0.50 1 d PU
O31 O 0.5322(5) 0.8354(8) 0.3144(4) 0.039(3) Uani 0.50 1 d PU
O33 O 0.3410(7) 0.6980(11) 0.2589(5) 0.053(4) Uani 0.50 1 d PU
N1 N 0.5396(4) 0.8289(6) 0.4112(3) 0.055(3) Uani 1 1 d .
H1A H 0.5461 0.8855 0.4016 0.064(4) Uiso 1 1 calc R
H1B H 0.5258 0.8355 0.4356 0.064(4) Uiso 1 1 calc R
N2 N 0.5373(3) 0.6698(5) 0.3808(3) 0.049(3) Uani 1 1 d .
N3 N 0.3109(3) 0.8068(6) 0.3456(3) 0.041(2) Uani 1 1 d .
H3C H 0.2942 0.8291 0.3232 0.064(4) Uiso 1 1 calc R
H3D H 0.2891 0.8033 0.3657 0.064(4) Uiso 1 1 calc R
N4 N 0.3979(3) 0.7368(5) 0.3449(3) 0.036(2) Uani 1 1 d .
N5 N 0.2676(3) 0.3878(6) 0.2886(4) 0.066(3) Uani 1 1 d .
H5A H 0.2614 0.3935 0.2615 0.064(4) Uiso 1 1 calc R
H5B H 0.2536 0.3347 0.2966 0.064(4) Uiso 1 1 calc R
N6 N 0.3302(3) 0.5062(6) 0.3168(3) 0.049(2) Uani 1 1 d .
N7 N 0.4785(3) 0.1640(5) 0.2963(3) 0.040(2) Uani 1 1 d .
H7A H 0.4863 0.1604 0.2700 0.064(4) Uiso 1 1 calc R
H7B H 0.4947 0.1187 0.3101 0.064(4) Uiso 1 1 calc R
N8 N 0.4332(3) 0.3156(5) 0.3017(3) 0.038(2) Uani 1 1 d .
N9 N 0.6378(5) 0.4236(7) 0.3991(6) 0.107(7) Uani 1 1 d .
H9A H 0.6661 0.4457 0.3886 0.064(4) Uiso 1 1 calc R
H9B H 0.6428 0.4216 0.4264 0.064(4) Uiso 1 1 calc R
N10 N 0.5541(3) 0.4063(6) 0.3606(4) 0.062(3) Uani 1 1 d .
N21 N 0.5460(7) 0.9154(9) 0.3209(5) 0.094(5) Uani 1 1 d .
C1 C 0.5767(4) 0.6813(7) 0.4025(4) 0.047(3) Uani 1 1 d .
C2 C 0.5855(4) 0.7792(7) 0.4164(4) 0.045(3) Uani 1 1 d .
H2 H 0.6083 0.8061 0.3971 0.064(4) Uiso 1 1 calc R
C3 C 0.6117(4) 0.7868(6) 0.4570(3) 0.034(2) Uani 1 1 d .
H3A H 0.5925 0.7552 0.4770 0.064(4) Uiso 1 1 calc R
H3B H 0.6445 0.7579 0.4563 0.064(4) Uiso 1 1 calc R
C4 C 0.6176(4) 0.8847(7) 0.4684(3) 0.040(2) Uani 1 1 d .
C5 C 0.6535(4) 0.9382(8) 0.4519(3) 0.046(3) Uani 1 1 d .
H5 H 0.6759 0.9129 0.4341 0.064(4) Uiso 1 1 calc R
C6 C 0.6562(5) 1.0293(9) 0.4618(4) 0.055(3) Uani 1 1 d .
H6 H 0.6793 1.0671 0.4495 0.064(4) Uiso 1 1 calc R
C7 C 0.6254(5) 1.0645(8) 0.4894(3) 0.052(3) Uani 1 1 d U
H7 H 0.6279 1.1261 0.4968 0.064(4) Uiso 1 1 calc R
C8 C 0.5914(5) 1.0099(8) 0.5059(3) 0.048(3) Uani 1 1 d U
H8 H 0.5692 1.0350 0.5239 0.064(4) Uiso 1 1 calc R
C9 C 0.5883(4) 0.9193(7) 0.4970(3) 0.040(2) Uani 1 1 d .
H9 H 0.5663 0.8814 0.5105 0.064(4) Uiso 1 1 calc R
C10 C 0.4009(4) 0.8204(6) 0.3578(3) 0.033(2) Uani 1 1 d U
C11 C 0.3526(4) 0.8704(6) 0.3579(3) 0.038(2) Uani 1 1 d .
H11 H 0.3533 0.9210 0.3383 0.064(4) Uiso 1 1 calc R
C12 C 0.3469(4) 0.9083(8) 0.3985(3) 0.048(3) Uani 1 1 d .
H12A H 0.3764 0.9457 0.4049 0.064(4) Uiso 1 1 calc R
H12B H 0.3480 0.8572 0.4174 0.064(4) Uiso 1 1 calc R
C13 C 0.3024(4) 0.9643(7) 0.4074(3) 0.039(2) Uani 1 1 d .
C14 C 0.2764(5) 1.0101(8) 0.3763(4) 0.057(3) Uani 1 1 d .
H14 H 0.2850 1.0031 0.3493 0.064(4) Uiso 1 1 calc R
C15 C 0.2369(5) 1.0669(9) 0.3867(6) 0.069(4) Uani 1 1 d .
H15 H 0.2193 1.0983 0.3659 0.064(4) Uiso 1 1 calc R
C16 C 0.2232(4) 1.0785(10) 0.4241(5) 0.064(4) Uani 1 1 d .
H16 H 0.1980 1.1201 0.4301 0.064(4) Uiso 1 1 calc R
C17 C 0.2465(5) 1.0290(12) 0.4535(6) 0.080(5) Uani 1 1 d .
H17 H 0.2366 1.0327 0.4802 0.064(4) Uiso 1 1 calc R
C18 C 0.2859(4) 0.9719(8) 0.4434(4) 0.046(3) Uani 1 1 d .
H18 H 0.3014 0.9369 0.4641 0.064(4) Uiso 1 1 calc R
C19 C 0.2867(4) 0.5332(8) 0.3171(4) 0.048(3) Uani 1 1 d .
C20 C 0.2438(4) 0.4676(7) 0.3103(5) 0.063(4) Uani 1 1 d .
H20 H 0.2186 0.4961 0.2918 0.064(4) Uiso 1 1 calc R
C21 C 0.2203(5) 0.4413(10) 0.3468(6) 0.084(6) Uani 1 1 d .
H21A H 0.1939 0.3971 0.3400 0.064(4) Uiso 1 1 calc R
H21B H 0.2046 0.4949 0.3583 0.064(4) Uiso 1 1 calc R
C22 C 0.2558(5) 0.4001(9) 0.3781(5) 0.068(4) Uani 1 1 d .
C23 C 0.2669(5) 0.3064(10) 0.3801(6) 0.079(5) Uani 1 1 d .
H23 H 0.2485 0.2662 0.3632 0.064(4) Uiso 1 1 calc R
C24 C 0.3008(5) 0.2741(11) 0.4037(5) 0.069(4) Uani 1 1 d .
H24 H 0.3069 0.2111 0.4044 0.064(4) Uiso 1 1 calc R
C25 C 0.3289(7) 0.3324(15) 0.4286(4) 0.084(6) Uani 1 1 d .
H25 H 0.3562 0.3116 0.4448 0.064(4) Uiso 1 1 calc R
C26 C 0.3142(8) 0.4243(15) 0.4280(5) 0.093(7) Uani 1 1 d .
H26 H 0.3294 0.4652 0.4465 0.064(4) Uiso 1 1 calc R
C27 C 0.2812(7) 0.4526(11) 0.4033(5) 0.078(5) Uani 1 1 d .
H27 H 0.2742 0.5153 0.4028 0.064(4) Uiso 1 1 calc R
C28 C 0.4012(4) 0.2476(7) 0.2966(3) 0.038(2) Uani 1 1 d .
C29 C 0.4233(4) 0.1543(6) 0.2999(3) 0.038(2) Uani 1 1 d .
H29 H 0.4103 0.1185 0.2765 0.064(4) Uiso 1 1 calc R
C30 C 0.4103(4) 0.1063(7) 0.3364(4) 0.045(3) Uani 1 1 d .
H30A H 0.4134 0.0407 0.3318 0.064(4) Uiso 1 1 calc R
H30B H 0.3754 0.1190 0.3415 0.064(4) Uiso 1 1 calc R
C31 C 0.4422(5) 0.1321(8) 0.3734(4) 0.054(3) Uani 1 1 d .
C32 C 0.4781(5) 0.0781(9) 0.3884(4) 0.054(3) Uani 1 1 d .
H32 H 0.4826 0.0203 0.3770 0.064(4) Uiso 1 1 calc R
C33 C 0.5089(7) 0.1052(11) 0.4202(4) 0.074(4) Uani 1 1 d .
H33 H 0.5357 0.0681 0.4290 0.064(4) Uiso 1 1 calc R
C34 C 0.5004(6) 0.1889(14) 0.4399(4) 0.075(5) Uani 1 1 d .
H34 H 0.5198 0.2080 0.4626 0.064(4) Uiso 1 1 calc R
C35 C 0.4613(7) 0.2408(13) 0.4233(5) 0.081(5) Uani 1 1 d .
H35 H 0.4539 0.2967 0.4354 0.064(4) Uiso 1 1 calc R
C36 C 0.4339(5) 0.2143(10) 0.3911(4) 0.059(3) Uani 1 1 d .
H36 H 0.4086 0.2526 0.3803 0.064(4) Uiso 1 1 calc R
C37 C 0.5789(4) 0.3292(7) 0.3617(4) 0.046(3) Uani 1 1 d .
C38 C 0.6295(4) 0.3320(7) 0.3843(4) 0.046(3) Uani 1 1 d .
H38 H 0.6554 0.3179 0.3650 0.064(4) Uiso 1 1 calc R
C39 C 0.6333(4) 0.2642(9) 0.4174(4) 0.058(3) Uani 1 1 d .
H39A H 0.6222 0.2049 0.4070 0.064(4) Uiso 1 1 calc R
H39B H 0.6109 0.2821 0.4385 0.064(4) Uiso 1 1 calc R
C40 C 0.6854(5) 0.2546(8) 0.4359(4) 0.048(3) Uani 1 1 d .
C41 C 0.7201(5) 0.2137(7) 0.4146(4) 0.050(3) Uani 1 1 d .
H41 H 0.7119 0.1921 0.3885 0.064(4) Uiso 1 1 calc R
C42 C 0.7691(5) 0.2028(8) 0.4312(3) 0.048(3) Uani 1 1 d .
H42 H 0.7938 0.1735 0.4168 0.064(4) Uiso 1 1 calc R
C43 C 0.7789(5) 0.2356(10) 0.4679(4) 0.061(3) Uani 1 1 d .
H43 H 0.8114 0.2310 0.4793 0.064(4) Uiso 1 1 calc R
C44 C 0.7432(6) 0.2758(11) 0.4896(3) 0.068(4) Uani 1 1 d .
H44 H 0.7507 0.2950 0.5162 0.064(4) Uiso 1 1 calc R
C45 C 0.6965(5) 0.2881(11) 0.4727(4) 0.065(4) Uani 1 1 d .
H45 H 0.6723 0.3198 0.4868 0.064(4) Uiso 1 1 calc R
Nd2 Nd 0.47161(4) 1.05991(5) 0.16476(4) 0.0881(4) Uani 1 1 d D
Cu6 Cu 0.59496(5) 1.08208(9) 0.11359(7) 0.0671(5) Uani 1 1 d .
Cu7 Cu 0.50620(5) 0.82416(8) 0.12794(5) 0.0506(4) Uani 1 1 d .
Cu8 Cu 0.35332(5) 0.90651(8) 0.16513(4) 0.0397(3) Uani 1 1 d .
Cu9 Cu 0.35595(5) 1.20896(8) 0.19090(4) 0.0382(3) Uani 1 1 d .
Cu10 Cu 0.51324(5) 1.30827(8) 0.17512(5) 0.0471(3) Uani 1 1 d .
O16 O 0.6200(3) 0.9707(5) 0.0925(3) 0.060(2) Uani 1 1 d .
O17 O 0.5409(3) 1.0093(5) 0.1308(4) 0.091(4) Uani 1 1 d .
O18 O 0.4575(3) 0.7318(5) 0.1341(3) 0.053(2) Uani 1 1 d .
O19 O 0.4583(3) 0.9013(4) 0.1509(3) 0.050(2) Uani 1 1 d .
O20 O 0.2911(3) 0.9697(5) 0.1713(2) 0.0426(17) Uani 1 1 d .
O21 O 0.3826(3) 1.0254(5) 0.1718(3) 0.0497(19) Uani 1 1 d .
O22 O 0.3702(3) 1.3347(5) 0.1969(3) 0.0500(19) Uani 1 1 d .
O23 O 0.4246(3) 1.1951(5) 0.1834(3) 0.061(2) Uani 1 1 d .
O24 O 0.5773(3) 1.3338(4) 0.1536(2) 0.0395(17) Uani 1 1 d .
O25 O 0.5219(3) 1.1921(5) 0.1539(3) 0.070(3) Uani 1 1 d .
O26 O 0.4523(5) 0.9944(10) 0.2348(4) 0.039(3) Uani 0.50 1 d P
O28 O 0.4445(5) 1.0963(10) 0.0986(4) 0.102(4) Uani 1 1 d .
O32 O 0.3635(5) 0.8836(8) 0.2381(3) 0.087(3) Uani 1 1 d .
N11 N 0.6487(5) 1.1654(7) 0.1007(5) 0.089(5) Uani 1 1 d .
H11A H 0.6781 1.1433 0.1111 0.064(4) Uiso 1 1 calc R
H11B H 0.6507 1.1688 0.0734 0.064(4) Uiso 1 1 calc R
N12 N 0.5666(3) 1.1877(6) 0.1345(3) 0.046(2) Uani 1 1 d .
N13 N 0.5584(5) 0.7530(7) 0.1014(5) 0.097(6) Uani 1 1 d .
H13A H 0.5696 0.7076 0.1181 0.064(4) Uiso 1 1 calc R
H13B H 0.5452 0.7271 0.0784 0.064(4) Uiso 1 1 calc R
N14 N 0.5504(3) 0.9200(6) 0.1200(3) 0.051(3) Uani 1 1 d .
N15 N 0.3279(4) 0.7827(5) 0.1522(3) 0.048(2) Uani 1 1 d .
H15A H 0.3121 0.7602 0.1737 0.064(4) Uiso 1 1 calc R
H15B H 0.3052 0.7861 0.1310 0.064(4) Uiso 1 1 calc R
N16 N 0.4148(3) 0.8557(5) 0.1529(3) 0.0363(19) Uani 1 1 d .
N17 N 0.2859(4) 1.2023(6) 0.2045(3) 0.046(2) Uani 1 1 d .
H17A H 0.2838 1.1994 0.2317 0.064(4) Uiso 1 1 calc R
H17B H 0.2698 1.2535 0.1956 0.064(4) Uiso 1 1 calc R
N18 N 0.3465(3) 1.0847(5) 0.1804(2) 0.0327(17) Uani 1 1 d .
N19 N 0.4939(4) 1.4261(6) 0.2005(3) 0.046(2) Uani 1 1 d .
H19A H 0.5029 1.4255 0.2272 0.064(4) Uiso 1 1 calc R
H19B H 0.5101 1.4731 0.1888 0.064(4) Uiso 1 1 calc R
N20 N 0.4485(4) 1.2816(6) 0.1871(3) 0.052(2) Uani 1 1 d .
C46 C 0.5918(5) 1.2619(6) 0.1346(5) 0.057(3) Uani 1 1 d .
C47 C 0.6402(4) 1.2579(7) 0.1171(4) 0.048(3) Uani 1 1 d .
H47 H 0.6660 1.2697 0.1387 0.064(4) Uiso 1 1 calc R
C48 C 0.6449(5) 1.3293(10) 0.0850(3) 0.058(3) Uani 1 1 d .
H48A H 0.6203 1.3162 0.0631 0.064(4) Uiso 1 1 calc R
H48B H 0.6363 1.3883 0.0965 0.064(4) Uiso 1 1 calc R
C49 C 0.6945(4) 1.3377(8) 0.0674(3) 0.044(3) Uani 1 1 d .
C50 C 0.7329(5) 1.3775(8) 0.0872(3) 0.048(3) Uani 1 1 d .
H50 H 0.7294 1.3970 0.1139 0.064(4) Uiso 1 1 calc R
C51 C 0.7767(4) 1.3903(8) 0.0697(4) 0.050(3) Uani 1 1 d .
H51 H 0.8024 1.4224 0.0836 0.064(4) Uiso 1 1 calc R
C52 C 0.7843(5) 1.3575(9) 0.0321(3) 0.055(3) Uani 1 1 d .
H52 H 0.8158 1.3630 0.0211 0.064(4) Uiso 1 1 calc R
C53 C 0.7457(6) 1.3163(12) 0.0105(4) 0.075(4) Uani 1 1 d .
H53 H 0.7490 1.2954 -0.0160 0.064(4) Uiso 1 1 calc R
C54 C 0.7006(6) 1.3077(13) 0.0310(5) 0.084(5) Uani 1 1 d .
H54 H 0.6736 1.2786 0.0175 0.064(4) Uiso 1 1 calc R
C55 C 0.5894(5) 0.9076(7) 0.1021(4) 0.055(3) Uani 1 1 d .
C56 C 0.5984(4) 0.8098(8) 0.0920(4) 0.054(3) Uani 1 1 d .
H56 H 0.6278 0.7895 0.1085 0.064(4) Uiso 1 1 calc R
C57 C 0.6124(5) 0.8011(8) 0.0452(3) 0.053(3) Uani 1 1 d .
H57A H 0.5864 0.8304 0.0280 0.064(4) Uiso 1 1 calc R
H57B H 0.6439 0.8327 0.0411 0.064(4) Uiso 1 1 calc R
C58 C 0.6169(5) 0.7078(7) 0.0337(3) 0.043(3) Uani 1 1 d .
C59 C 0.6553(4) 0.6525(8) 0.0481(4) 0.050(3) Uani 1 1 d .
H59 H 0.6807 0.6766 0.0653 0.064(4) Uiso 1 1 calc R
C60 C 0.6563(5) 0.5611(8) 0.0372(3) 0.051(3) Uani 1 1 d .
H60 H 0.6801 0.5226 0.0499 0.064(4) Uiso 1 1 calc R
C61 C 0.6239(5) 0.5254(9) 0.0086(4) 0.056(3) Uani 1 1 d .
H61 H 0.6256 0.4642 0.0005 0.064(4) Uiso 1 1 calc R
C62 C 0.5906(5) 0.5802(9) -0.0068(4) 0.057(3) Uani 1 1 d .
H62 H 0.5689 0.5576 -0.0275 0.064(4) Uiso 1 1 calc R
C63 C 0.5847(5) 0.6679(8) 0.0045(3) 0.049(3) Uani 1 1 d .
H63 H 0.5586 0.7025 -0.0073 0.064(4) Uiso 1 1 calc R
C64 C 0.4173(4) 0.7713(7) 0.1441(3) 0.042(2) Uani 1 1 d .
C65 C 0.3686(4) 0.7200(6) 0.1418(3) 0.040(2) Uani 1 1 d .
H65 H 0.3705 0.6703 0.1619 0.064(4) Uiso 1 1 calc R
C66 C 0.3604(4) 0.6780(9) 0.1000(4) 0.050(3) Uani 1 1 d .
H66A H 0.3619 0.7271 0.0802 0.064(4) Uiso 1 1 calc R
H66B H 0.3885 0.6371 0.0955 0.064(4) Uiso 1 1 calc R
C67 C 0.3140(5) 0.6266(8) 0.0915(5) 0.059(4) Uani 1 1 d .
C68 C 0.2920(6) 0.5770(9) 0.1221(5) 0.072(4) Uani 1 1 d .
H68 H 0.3049 0.5771 0.1488 0.064(4) Uiso 1 1 calc R
C69 C 0.2475(8) 0.5249(11) 0.1095(8) 0.109(8) Uani 1 1 d .
H69 H 0.2302 0.4935 0.1291 0.064(4) Uiso 1 1 calc R
C70 C 0.2312(7) 0.5203(12) 0.0724(9) 0.114(9) Uani 1 1 d .
H70 H 0.2036 0.4829 0.0657 0.064(4) Uiso 1 1 calc R
C71 C 0.2525(7) 0.5677(13) 0.0426(6) 0.086(5) Uani 1 1 d .
H71 H 0.2396 0.5647 0.0159 0.064(4) Uiso 1 1 calc R
C72 C 0.2939(5) 0.6208(10) 0.0527(6) 0.074(4) Uani 1 1 d .
H72 H 0.3088 0.6541 0.0323 0.064(4) Uiso 1 1 calc R
C73 C 0.3018(4) 1.0539(6) 0.1792(3) 0.041(2) Uani 1 1 d .
C74 C 0.2621(4) 1.1222(8) 0.1860(4) 0.050(3) Uani 1 1 d .
H74 H 0.2378 1.0966 0.2044 0.064(4) Uiso 1 1 calc R
C75 C 0.2358(5) 1.1486(9) 0.1469(5) 0.061(4) Uani 1 1 d .
H75A H 0.2198 1.0943 0.1351 0.064(4) Uiso 1 1 calc R
H75B H 0.2094 1.1920 0.1527 0.064(4) Uiso 1 1 calc R
C76 C 0.2683(5) 1.1897(9) 0.1168(4) 0.055(3) Uani 1 1 d .
C77 C 0.2772(6) 1.2810(9) 0.1177(4) 0.061(3) Uani 1 1 d .
H77 H 0.2594 1.3183 0.1350 0.064(4) Uiso 1 1 calc R
C78 C 0.3111(7) 1.3187(11) 0.0938(5) 0.081(5) Uani 1 1 d .
H78 H 0.3169 1.3818 0.0944 0.064(4) Uiso 1 1 calc R
C79 C 0.3372(6) 1.2626(13) 0.0686(4) 0.075(4) Uani 1 1 d .
H79 H 0.3609 1.2892 0.0523 0.064(4) Uiso 1 1 calc R
C80 C 0.3301(7) 1.1722(12) 0.0663(4) 0.076(5) Uani 1 1 d .
H80 H 0.3477 1.1362 0.0484 0.064(4) Uiso 1 1 calc R
C81 C 0.2950(5) 1.1332(10) 0.0919(4) 0.065(4) Uani 1 1 d .
H81 H 0.2899 1.0700 0.0921 0.064(4) Uiso 1 1 calc R
C82 C 0.4185(6) 1.3457(7) 0.1949(4) 0.060(4) Uani 1 1 d .
C83 C 0.4398(5) 1.4388(7) 0.1950(4) 0.049(3) Uani 1 1 d .
H83 H 0.4279 1.4716 0.2187 0.064(4) Uiso 1 1 calc R
C84 C 0.4255(6) 1.4955(8) 0.1568(4) 0.065(4) Uani 1 1 d .
H84A H 0.3902 1.4864 0.1495 0.064(4) Uiso 1 1 calc R
H84B H 0.4307 1.5602 0.1627 0.064(4) Uiso 1 1 calc R
C85 C 0.4555(5) 1.4691(8) 0.1227(4) 0.051(3) Uani 1 1 d .
C86 C 0.4954(5) 1.5184(9) 0.1107(4) 0.060(3) Uani 1 1 d .
H86 H 0.5031 1.5732 0.1242 0.064(4) Uiso 1 1 calc R
C87 C 0.5245(5) 1.4917(9) 0.0802(4) 0.059(3) Uani 1 1 d .
H87 H 0.5533 1.5249 0.0744 0.064(4) Uiso 1 1 calc R
C88 C 0.5119(5) 1.4190(10) 0.0588(5) 0.064(4) Uani 1 1 d .
H88 H 0.5301 1.4025 0.0365 0.064(4) Uiso 1 1 calc R
C89 C 0.4722(8) 1.3677(12) 0.0694(5) 0.089(6) Uani 1 1 d .
H89 H 0.4642 1.3143 0.0549 0.064(4) Uiso 1 1 calc R
C90 C 0.4448(6) 1.3923(13) 0.0996(6) 0.088(5) Uani 1 1 d .
H90 H 0.4172 1.3565 0.1057 0.064(4) Uiso 1 1 calc R

loop_
_atom_site_aniso_label
_atom_site_aniso_U_11
_atom_site_aniso_U_22
_atom_site_aniso_U_33
_atom_site_aniso_U_23
_atom_site_aniso_U_13
_atom_site_aniso_U_12
Nd1 0.0300(3) 0.0197(2) 0.0700(4) -0.0090(2) -0.0042(2) 0.0001(2)
Cu1 0.0405(7) 0.0223(6) 0.0966(12) -0.0054(6) -0.0237(7) 0.0045(5)
Cu2 0.0350(6) 0.0193(5) 0.0654(8) -0.0068(5) -0.0127(6) 0.0023(5)
Cu3 0.0295(6) 0.0183(5) 0.0758(9) -0.0042(6) -0.0063(6) 0.0014(5)
Cu4 0.0285(6) 0.0198(6) 0.0726(9) -0.0065(6) -0.0028(6) -0.0026(5)
Cu5 0.0289(6) 0.0192(6) 0.0844(10) -0.0019(6) -0.0038(6) 0.0004(5)
O1 0.048(5) 0.025(4) 0.101(7) 0.000(4) -0.027(5) -0.001(3)
O2 0.050(5) 0.019(4) 0.115(7) -0.018(4) -0.049(5) 0.008(3)
O3 0.046(4) 0.024(3) 0.043(4) 0.001(3) -0.017(3) -0.005(3)
O4 0.024(3) 0.018(3) 0.090(6) -0.022(3) -0.005(3) 0.000(3)
O5 0.025(4) 0.021(3) 0.112(7) -0.007(4) -0.017(4) 0.004(3)
O6 0.034(4) 0.030(4) 0.057(4) -0.002(3) -0.017(3) 0.004(3)
O7 0.025(3) 0.025(4) 0.084(6) -0.007(3) 0.003(3) -0.006(3)
O8 0.032(4) 0.023(3) 0.094(6) -0.012(4) -0.009(4) 0.005(3)
O9 0.043(4) 0.013(3) 0.081(5) 0.001(3) -0.004(4) 0.001(3)
O10 0.024(3) 0.028(4) 0.119(7) -0.011(4) -0.020(4) -0.001(3)
O11 0.061(6) 0.065(6) 0.076(6) 0.003(5) -0.002(5) 0.023(5)
O12 0.054(6) 0.137(11) 0.074(6) -0.007(7) 0.002(5) -0.018(7)
O13 0.083(7) 0.042(5) 0.084(7) -0.009(4) 0.003(5) 0.023(5)
O14 0.042(5) 0.075(7) 0.141(10) 0.047(7) -0.007(6) -0.011(5)
O27 0.169(17) 0.170(17) 0.154(16) 0.009(10) 0.017(10) -0.002(10)
O29 0.118(10) 0.045(6) 0.109(9) 0.007(6) -0.002(7) 0.014(6)
O30 0.042(7) 0.034(6) 0.056(7) 0.013(6) -0.018(6) -0.010(5)
O31 0.051(7) 0.016(5) 0.050(7) -0.002(5) 0.008(6) -0.013(5)
O33 0.071(8) 0.040(7) 0.049(7) 0.013(6) 0.007(6) 0.024(6)
N1 0.064(6) 0.016(4) 0.084(7) 0.003(4) -0.027(5) 0.000(4)
N2 0.038(5) 0.011(4) 0.095(7) -0.010(4) -0.030(5) -0.003(3)
N3 0.046(5) 0.027(4) 0.050(5) -0.009(4) -0.006(4) -0.003(4)
N4 0.021(4) 0.019(4) 0.066(6) -0.012(4) -0.016(4) 0.009(3)
N5 0.032(5) 0.018(4) 0.145(11) -0.024(5) -0.016(6) 0.000(4)
N6 0.030(5) 0.023(4) 0.095(8) 0.003(4) 0.007(5) 0.002(3)
N7 0.035(5) 0.022(4) 0.063(6) 0.001(4) 0.005(4) 0.011(3)
N8 0.021(4) 0.011(3) 0.080(6) -0.001(4) 0.000(4) 0.000(3)
N9 0.060(8) 0.017(5) 0.24(2) -0.006(8) -0.058(10) 0.008(5)
N10 0.028(5) 0.019(4) 0.134(10) -0.007(5) -0.034(5) 0.013(4)
N21 0.121(13) 0.046(7) 0.119(12) 0.009(8) 0.042(11) 0.018(8)
C1 0.040(6) 0.027(5) 0.072(8) 0.004(5) -0.019(5) 0.005(4)
C2 0.047(6) 0.028(5) 0.058(7) -0.003(5) -0.012(5) -0.010(5)
C3 0.037(5) 0.021(4) 0.044(5) -0.002(4) 0.000(4) -0.004(4)
C4 0.044(6) 0.033(5) 0.041(6) 0.001(4) -0.013(4) -0.005(5)
C5 0.048(6) 0.047(6) 0.043(6) 0.011(5) -0.006(5) -0.013(5)
C6 0.068(8) 0.046(7) 0.052(7) 0.007(6) -0.008(6) -0.005(6)
C7 0.081(7) 0.033(5) 0.042(5) 0.004(4) -0.005(5) -0.003(5)
C8 0.061(6) 0.048(6) 0.035(5) -0.001(4) -0.008(4) 0.003(5)
C9 0.046(6) 0.035(5) 0.040(6) 0.009(4) 0.002(5) 0.004(5)
C10 0.037(5) 0.017(4) 0.044(5) -0.003(4) 0.007(4) 0.005(4)
C11 0.057(7) 0.017(4) 0.038(5) 0.002(4) -0.012(5) -0.004(4)
C12 0.048(6) 0.051(7) 0.042(6) 0.012(5) -0.023(5) 0.015(5)
C13 0.045(6) 0.030(5) 0.042(6) -0.022(4) -0.008(5) 0.008(4)
C14 0.054(7) 0.041(7) 0.074(8) -0.016(6) -0.023(6) 0.007(5)
C15 0.051(8) 0.033(6) 0.123(13) -0.005(7) -0.016(8) 0.013(6)
C16 0.026(6) 0.051(8) 0.116(12) -0.031(8) 0.013(7) -0.003(5)
C17 0.054(8) 0.075(10) 0.111(12) -0.048(10) 0.015(8) 0.015(8)
C18 0.036(6) 0.045(6) 0.057(7) -0.020(5) -0.007(5) -0.009(5)
C19 0.030(5) 0.027(5) 0.084(8) -0.013(6) -0.020(5) -0.003(5)
C20 0.030(6) 0.017(5) 0.139(13) -0.014(6) -0.010(7) -0.001(4)
C21 0.033(7) 0.045(7) 0.176(18) -0.019(9) 0.037(9) -0.008(6)
C22 0.052(8) 0.046(7) 0.112(12) -0.024(8) 0.047(8) -0.011(6)
C23 0.036(7) 0.054(8) 0.148(15) -0.004(9) 0.010(8) -0.003(6)
C24 0.048(8) 0.068(9) 0.089(10) 0.001(8) -0.009(7) -0.009(7)
C25 0.087(11) 0.127(17) 0.040(7) -0.003(8) 0.014(7) -0.045(11)
C26 0.112(15) 0.119(17) 0.050(9) -0.022(10) 0.024(9) -0.077(13)
C27 0.108(14) 0.058(9) 0.069(10) -0.014(8) 0.023(10) -0.028(9)
C28 0.034(5) 0.025(5) 0.055(6) -0.009(4) -0.004(4) -0.014(4)
C29 0.033(5) 0.021(4) 0.056(6) -0.008(4) -0.019(4) -0.004(4)
C30 0.039(6) 0.025(5) 0.071(8) -0.010(5) 0.006(5) 0.000(4)
C31 0.052(7) 0.036(6) 0.077(9) 0.001(6) 0.014(6) -0.007(5)
C32 0.054(7) 0.053(7) 0.055(7) -0.015(6) 0.007(6) 0.016(6)
C33 0.098(12) 0.073(10) 0.054(8) 0.018(7) 0.029(8) -0.001(9)
C34 0.068(9) 0.114(14) 0.043(7) 0.006(8) 0.006(6) -0.018(9)
C35 0.098(13) 0.087(12) 0.060(9) -0.019(8) 0.028(9) -0.003(10)
C36 0.069(8) 0.062(8) 0.045(7) -0.009(6) -0.008(6) -0.013(7)
C37 0.036(6) 0.017(4) 0.085(8) -0.007(5) 0.000(5) -0.004(4)
C38 0.031(5) 0.032(5) 0.075(8) 0.003(5) -0.009(5) 0.008(4)
C39 0.039(6) 0.048(7) 0.086(9) -0.007(6) 0.002(6) -0.015(5)
C40 0.054(7) 0.037(6) 0.053(7) 0.014(5) -0.006(5) -0.009(5)
C41 0.073(8) 0.025(5) 0.052(7) 0.006(5) -0.010(6) -0.001(5)
C42 0.055(7) 0.046(6) 0.041(6) 0.018(5) -0.002(5) 0.011(5)
C43 0.041(7) 0.061(8) 0.080(10) 0.013(7) -0.006(6) 0.003(6)
C44 0.089(10) 0.088(11) 0.024(6) -0.001(6) -0.024(6) 0.006(9)
C45 0.055(8) 0.089(11) 0.052(7) -0.009(7) 0.008(6) -0.005(7)
Nd2 0.0718(6) 0.0291(4) 0.1674(11) -0.0251(5) 0.0496(7) -0.0060(4)
Cu6 0.0387(8) 0.0185(6) 0.1461(17) -0.0133(8) 0.0247(9) -0.0062(6)
Cu7 0.0449(8) 0.0172(6) 0.0920(11) -0.0082(6) 0.0285(7) -0.0036(5)
Cu8 0.0380(7) 0.0193(6) 0.0622(8) -0.0056(5) 0.0073(6) 0.0002(5)
Cu9 0.0457(7) 0.0187(5) 0.0508(7) -0.0015(5) 0.0077(6) 0.0035(5)
Cu10 0.0439(7) 0.0160(5) 0.0813(10) -0.0092(6) 0.0005(7) -0.0049(5)
O16 0.042(4) 0.029(4) 0.111(7) 0.002(4) 0.033(5) 0.003(3)
O17 0.045(5) 0.014(4) 0.218(13) -0.026(5) 0.057(7) -0.006(3)
O18 0.047(5) 0.019(3) 0.096(6) 0.001(4) 0.029(4) 0.000(3)
O19 0.040(4) 0.012(3) 0.100(6) -0.009(3) 0.017(4) -0.003(3)
O20 0.038(4) 0.024(3) 0.067(5) -0.003(3) 0.011(3) -0.011(3)
O21 0.039(4) 0.027(4) 0.082(5) -0.018(4) -0.005(4) 0.002(3)
O22 0.057(5) 0.029(4) 0.064(5) 0.004(3) 0.015(4) 0.001(4)
O23 0.053(5) 0.019(4) 0.112(7) -0.012(4) 0.017(5) -0.008(3)
O24 0.057(5) 0.013(3) 0.048(4) -0.009(3) 0.003(3) -0.013(3)
O25 0.036(4) 0.025(4) 0.151(9) -0.024(5) 0.038(5) -0.018(3)
O26 0.048(8) 0.052(9) 0.017(6) -0.011(6) -0.011(6) 0.018(7)
O28 0.091(9) 0.116(11) 0.099(9) -0.017(8) 0.020(7) -0.015(8)
O32 0.134(10) 0.064(7) 0.061(6) 0.003(5) -0.017(6) 0.002(7)
N11 0.085(9) 0.031(6) 0.155(13) -0.020(7) 0.053(9) -0.025(6)
N12 0.032(4) 0.032(5) 0.071(6) -0.023(4) -0.012(4) -0.001(4)
N13 0.086(9) 0.031(6) 0.182(15) -0.035(7) 0.086(10) -0.024(6)
N14 0.036(5) 0.024(4) 0.094(8) -0.006(5) 0.024(5) -0.003(4)
N15 0.048(5) 0.014(4) 0.084(7) -0.006(4) 0.020(5) -0.004(4)
N16 0.029(4) 0.028(4) 0.051(5) 0.007(4) -0.004(4) -0.001(3)
N17 0.052(6) 0.031(5) 0.055(5) -0.009(4) 0.001(4) 0.006(4)
N18 0.040(5) 0.020(4) 0.037(4) 0.001(3) 0.001(3) -0.004(3)
N19 0.074(7) 0.027(4) 0.038(5) -0.006(4) 0.007(4) -0.012(4)
N20 0.045(5) 0.027(5) 0.085(7) -0.012(5) 0.006(5) -0.006(4)
C46 0.061(7) 0.007(4) 0.105(10) -0.002(5) 0.010(7) 0.001(4)
C47 0.049(7) 0.020(5) 0.076(8) 0.001(5) 0.009(6) -0.013(4)
C48 0.071(9) 0.071(9) 0.030(6) 0.007(6) -0.022(5) -0.008(7)
C49 0.045(6) 0.042(6) 0.044(6) 0.008(5) -0.002(5) -0.004(5)
C50 0.064(7) 0.037(6) 0.044(6) 0.001(5) 0.018(5) 0.009(5)
C51 0.048(6) 0.040(6) 0.063(7) -0.005(5) 0.000(5) -0.015(5)
C52 0.057(7) 0.067(8) 0.041(6) 0.001(6) 0.003(5) -0.021(6)
C53 0.092(11) 0.081(11) 0.053(8) -0.019(7) 0.016(7) 0.002(9)
C54 0.069(10) 0.110(14) 0.071(10) 0.016(10) -0.019(8) -0.030(10)
C55 0.050(7) 0.021(5) 0.095(10) 0.002(5) 0.015(6) -0.011(5)
C56 0.042(6) 0.028(5) 0.094(9) -0.006(6) 0.019(6) -0.010(5)
C57 0.079(9) 0.030(6) 0.050(7) 0.007(5) 0.012(6) -0.007(6)
C58 0.081(8) 0.022(5) 0.026(5) 0.006(4) -0.005(5) 0.007(5)
C59 0.039(6) 0.051(7) 0.059(7) 0.003(6) -0.002(5) 0.018(5)
C60 0.068(8) 0.046(7) 0.037(6) -0.004(5) -0.005(5) 0.017(6)
C61 0.069(8) 0.040(6) 0.061(7) 0.001(6) 0.010(6) -0.013(6)
C62 0.061(8) 0.044(7) 0.065(8) -0.005(6) 0.009(6) -0.016(6)
C63 0.070(8) 0.044(6) 0.032(6) 0.007(5) 0.000(5) 0.008(6)
C64 0.063(7) 0.022(5) 0.042(6) -0.002(4) 0.009(5) -0.013(5)
C65 0.056(7) 0.015(4) 0.052(6) 0.004(4) 0.022(5) -0.006(4)
C66 0.043(6) 0.048(7) 0.059(7) -0.003(6) 0.013(5) -0.009(5)
C67 0.059(8) 0.029(6) 0.090(10) -0.017(6) 0.022(7) -0.017(5)
C68 0.068(9) 0.049(8) 0.102(11) -0.016(8) 0.037(8) -0.022(7)
C69 0.117(15) 0.035(8) 0.18(2) -0.028(11) 0.086(15) -0.026(9)
C70 0.083(12) 0.060(11) 0.20(2) -0.079(15) 0.030(15) -0.014(9)
C71 0.081(11) 0.081(12) 0.097(12) -0.026(10) 0.029(10) -0.017(10)
C72 0.041(7) 0.062(9) 0.119(13) -0.027(9) 0.019(8) -0.013(6)
C73 0.060(7) 0.023(5) 0.039(5) 0.000(4) -0.006(5) 0.017(5)
C74 0.029(5) 0.034(6) 0.087(9) 0.005(6) 0.002(5) 0.002(4)
C75 0.042(7) 0.037(6) 0.105(11) -0.009(7) 0.000(7) 0.004(5)
C76 0.049(7) 0.049(7) 0.062(7) -0.021(6) -0.028(6) 0.005(6)
C77 0.084(10) 0.042(7) 0.057(7) -0.004(6) 0.003(7) 0.014(7)
C78 0.125(15) 0.047(8) 0.069(9) -0.011(7) 0.002(9) -0.020(9)
C79 0.056(8) 0.107(14) 0.058(8) 0.008(9) -0.028(7) -0.005(9)
C80 0.102(12) 0.088(12) 0.037(7) 0.006(7) -0.005(7) 0.044(10)
C81 0.068(9) 0.049(7) 0.075(9) -0.014(7) -0.023(7) 0.024(7)
C82 0.088(10) 0.010(5) 0.086(9) -0.011(5) 0.037(8) -0.011(5)
C83 0.069(8) 0.016(5) 0.066(8) 0.004(5) 0.030(6) 0.002(5)
C84 0.083(10) 0.030(6) 0.085(10) -0.002(6) 0.024(8) 0.015(6)
C85 0.061(8) 0.041(6) 0.051(7) -0.001(5) 0.008(6) 0.001(5)
C86 0.060(8) 0.051(8) 0.070(8) 0.026(6) 0.013(6) -0.001(6)
C87 0.068(9) 0.049(7) 0.062(8) 0.005(6) 0.013(6) 0.023(6)
C88 0.056(8) 0.058(8) 0.077(9) 0.007(7) 0.002(7) 0.005(7)
C89 0.127(15) 0.069(10) 0.074(10) -0.037(9) 0.029(10) -0.015(10)
C90 0.065(10) 0.086(12) 0.111(14) -0.016(11) -0.011(9) -0.018(9)

loop_
_atom_type_symbol
_atom_type_description
_atom_type_scat_dispersion_real
_atom_type_scat_dispersion_imag
_atom_type_scat_source
C C 0.0033 0.0016 'International Tables Vol C Tables 4.2.6.8 and 6.1.1.4'
H H 0.0000 0.0000 'International Tables Vol C Tables 4.2.6.8 and 6.1.1.4'
N N 0.0061 0.0033 'International Tables Vol C Tables 4.2.6.8 and 6.1.1.4'
O O 0.0106 0.0060 'International Tables Vol C Tables 4.2.6.8 and 6.1.1.4'
Cu Cu 0.3201 1.2651 'International Tables Vol C Tables 4.2.6.8 and 6.1.1.4'
Nd Nd -0.1943 3.0179 'International Tables Vol C Tables 4.2.6.8 and 6.1.1.4'

loop_
_geom_angle_atom_site_label_1
_geom_angle_atom_site_label_2
_geom_angle_atom_site_label_3
_geom_angle
O2 Nd1 O4 71.7(2)
O2 Nd1 O8 142.5(2)
O4 Nd1 O8 143.0(2)
O2 Nd1 O10 71.4(2)
O4 Nd1 O10 142.2(3)
O8 Nd1 O10 71.7(2)
O2 Nd1 O12 76.1(4)
O4 Nd1 O12 103.8(4)
O8 Nd1 O12 100.0(4)
O10 Nd1 O12 74.6(4)
O2 Nd1 O6 136.8(3)
O4 Nd1 O6 71.8(2)
O8 Nd1 O6 71.3(2)
O10 Nd1 O6 136.0(3)
O12 Nd1 O6 135.0(3)
O2 Nd1 O11 78.3(4)
O4 Nd1 O11 85.8(3)
O8 Nd1 O11 88.9(3)
O10 Nd1 O11 79.3(3)
O12 Nd1 O11 148.1(3)
O6 Nd1 O11 77.0(3)
O2 Nd1 O13 122.2(3)
O4 Nd1 O13 78.5(3)
O8 Nd1 O13 86.8(3)
O10 Nd1 O13 129.2(3)
O12 Nd1 O13 64.4(4)
O6 Nd1 O13 71.0(3)
O11 Nd1 O13 147.4(3)
N10 Cu1 O2 91.3(3)
N10 Cu1 O1 176.8(4)
O2 Cu1 O1 86.0(3)
N10 Cu1 N9 82.9(4)
O2 Cu1 N9 172.8(6)
O1 Cu1 N9 99.8(4)
O4 Cu2 N2 91.3(3)
O4 Cu2 O3 85.7(3)
N2 Cu2 O3 174.3(4)
O4 Cu2 N1 167.3(4)
N2 Cu2 N1 82.2(4)
O3 Cu2 N1 99.8(3)
N4 Cu3 O6 92.6(3)
N4 Cu3 O5 174.5(4)
O6 Cu3 O5 83.9(3)
N4 Cu3 N3 83.2(3)
O6 Cu3 N3 174.2(3)
O5 Cu3 N3 100.0(3)
O8 Cu4 N6 91.6(3)
O8 Cu4 O7 85.2(3)
N6 Cu4 O7 170.2(4)
O8 Cu4 N5 168.7(5)
N6 Cu4 N5 83.1(4)
O7 Cu4 N5 101.7(3)
N8 Cu5 O10 89.8(3)
N8 Cu5 O9 170.3(4)
O10 Cu5 O9 85.3(3)
N8 Cu5 N7 82.8(3)
O10 Cu5 N7 172.0(3)
O9 Cu5 N7 101.6(3)
C1 O1 Cu1 106.5(7)
N2 O2 Cu1 107.1(5)
N2 O2 Nd1 125.3(5)
Cu1 O2 Nd1 127.5(3)
C10 O3 Cu2 108.1(6)
N4 O4 Cu2 107.7(5)
N4 O4 Nd1 124.4(5)
Cu2 O4 Nd1 127.6(3)
C19 O5 Cu3 106.4(6)
N6 O6 Cu3 109.2(5)
N6 O6 Nd1 124.9(6)
Cu3 O6 Nd1 125.4(3)
C28 O7 Cu4 108.2(6)
N8 O8 Cu4 110.0(5)
N8 O8 Nd1 121.7(5)
Cu4 O8 Nd1 126.2(3)
C37 O9 Cu5 107.8(6)
N10 O10 Cu5 109.8(6)
N10 O10 Nd1 123.3(6)
Cu5 O10 Nd1 126.2(4)
C2 N1 Cu2 112.1(7)
C1 N2 O2 116.5(8)
C1 N2 Cu2 119.5(7)
O2 N2 Cu2 123.8(6)
C11 N3 Cu3 111.1(6)
C10 N4 O4 113.4(7)
C10 N4 Cu3 120.9(7)
O4 N4 Cu3 124.8(5)
C20 N5 Cu4 110.8(7)
C19 N6 O6 117.2(9)
C19 N6 Cu4 116.9(8)
O6 N6 Cu4 125.9(6)
C29 N7 Cu5 108.1(6)
C28 N8 O8 112.9(8)
C28 N8 Cu5 116.1(7)
O8 N8 Cu5 128.5(6)
C38 N9 Cu1 113.9(8)
C37 N10 O10 114.3(9)
C37 N10 Cu1 119.4(7)
O10 N10 Cu1 126.3(6)
O30 N21 O29 120.4(15)
O30 N21 O31 121.9(16)
O29 N21 O31 117.6(18)
N2 C1 O1 123.9(10)
N2 C1 C2 114.3(9)
O1 C1 C2 121.8(9)
N1 C2 C3 115.8(10)
N1 C2 C1 108.9(8)
C3 C2 C1 113.7(9)
C4 C3 C2 110.0(8)
C9 C4 C5 120.1(10)
C9 C4 C3 118.6(10)
C5 C4 C3 121.2(11)
C4 C5 C6 119.4(12)
C7 C6 C5 120.1(12)
C8 C7 C6 119.3(12)
C7 C8 C9 121.8(12)
C4 C9 C8 119.0(11)
O3 C10 N4 124.0(9)
O3 C10 C11 120.9(8)
N4 C10 C11 115.1(9)
C12 C11 C10 108.3(8)
C12 C11 N3 112.3(10)
C10 C11 N3 109.4(8)
C11 C12 C13 120.4(8)
C18 C13 C14 117.5(11)
C18 C13 C12 122.7(10)
C14 C13 C12 119.8(10)
C13 C14 C15 117.6(13)
C16 C15 C14 123.5(14)
C15 C16 C17 118.1(12)
C16 C17 C18 118.7(15)
C13 C18 C17 124.3(14)
N6 C19 O5 122.7(9)
N6 C19 C20 120.6(10)
O5 C19 C20 116.4(9)
C21 C20 C19 113.9(13)
C21 C20 N5 113.4(11)
C19 C20 N5 103.3(9)
C20 C21 C22 113.4(10)
C27 C22 C23 116.3(18)
C27 C22 C21 120.1(15)
C23 C22 C21 123.4(14)
C24 C23 C22 122.6(17)
C23 C24 C25 119.7(18)
C24 C25 C26 115.9(17)
C27 C26 C25 121.2(16)
C26 C27 C22 123.9(18)
O7 C28 N8 123.6(9)
O7 C28 C29 120.7(8)
N8 C28 C29 115.4(9)
C30 C29 C28 113.2(9)
C30 C29 N7 112.8(8)
C28 C29 N7 107.3(8)
C29 C30 C31 113.9(9)
C32 C31 C36 119.7(13)
C32 C31 C30 122.1(11)
C36 C31 C30 118.2(12)
C31 C32 C33 121.3(13)
C32 C33 C34 120.3(15)
C35 C34 C33 115.2(14)
C36 C35 C34 122.7(16)
C35 C36 C31 120.7(15)
O9 C37 N10 122.7(10)
O9 C37 C38 121.8(9)
N10 C37 C38 115.5(9)
N9 C38 C39 111.6(12)
N9 C38 C37 108.2(9)
C39 C38 C37 112.1(10)
C38 C39 C40 113.2(10)
C41 C40 C45 121.2(12)
C41 C40 C39 118.8(11)
C45 C40 C39 120.0(12)
C40 C41 C42 120.2(11)
C43 C42 C41 117.3(12)
C42 C43 C44 122.0(12)
C43 C44 C45 119.8(11)
C40 C45 C44 119.3(13)
O17 Nd2 O28 80.9(5)
O17 Nd2 O19 73.4(3)
O28 Nd2 O19 90.2(4)
O17 Nd2 O25 73.7(3)
O28 Nd2 O25 80.2(4)
O19 Nd2 O25 146.8(3)
O17 Nd2 O23 144.1(3)
O28 Nd2 O23 84.8(4)
O19 Nd2 O23 139.7(3)
O25 Nd2 O23 71.4(3)
O17 Nd2 O21 140.9(3)
O28 Nd2 O21 82.7(4)
O19 Nd2 O21 71.4(2)
O25 Nd2 O21 137.3(3)
O23 Nd2 O21 68.2(3)
O17 Nd2 O27 81.2(10)
O28 Nd2 O27 143.1(10)
O19 Nd2 O27 114.9(11)
O25 Nd2 O27 64.0(10)
O23 Nd2 O27 91.2(10)
O21 Nd2 O27 129.4(10)
O17 Nd2 O26 120.7(4)
O28 Nd2 O26 149.2(4)
O19 Nd2 O26 77.2(4)
O25 Nd2 O26 124.8(4)
O23 Nd2 O26 87.0(4)
O21 Nd2 O26 66.7(4)
O27 Nd2 O26 66.5(10)
N12 Cu6 O17 91.5(4)
N12 Cu6 O16 176.5(4)
O17 Cu6 O16 85.2(3)
N12 Cu6 N11 83.1(5)
O17 Cu6 N11 173.9(5)
O16 Cu6 N11 100.4(4)
N14 Cu7 O19 93.0(3)
N14 Cu7 O18 175.8(4)
O19 Cu7 O18 84.3(3)
N14 Cu7 N13 82.4(4)
O19 Cu7 N13 175.0(4)
O18 Cu7 N13 100.1(4)
N16 Cu8 O21 91.6(3)
N16 Cu8 O20 172.0(3)
O21 Cu8 O20 84.4(3)
N16 Cu8 N15 83.5(4)
O21 Cu8 N15 173.0(4)
O20 Cu8 N15 99.9(3)
N18 Cu9 O23 89.8(3)
N18 Cu9 O22 173.9(4)
O23 Cu9 O22 85.7(3)
N18 Cu9 N17 82.6(4)
O23 Cu9 N17 169.3(4)
O22 Cu9 N17 102.4(4)
N20 Cu10 O25 91.2(4)
N20 Cu10 O24 170.8(4)
O25 Cu10 O24 84.9(3)
N20 Cu10 N19 80.1(4)
O25 Cu10 N19 171.3(4)
O24 Cu10 N19 103.8(3)
C55 O16 Cu6 106.6(7)
N14 O17 Cu6 107.6(6)
N14 O17 Nd2 125.7(6)
Cu6 O17 Nd2 126.7(4)
C64 O18 Cu7 107.3(6)
N16 O19 Cu7 109.2(5)
N16 O19 Nd2 126.3(5)
Cu7 O19 Nd2 124.0(3)
C73 O20 Cu8 107.3(7)
N18 O21 Cu8 108.6(6)
N18 O21 Nd2 126.8(6)
Cu8 O21 Nd2 124.6(3)
C82 O22 Cu9 108.0(6)
N20 O23 Cu9 109.3(6)
N20 O23 Nd2 120.7(6)
Cu9 O23 Nd2 129.8(4)
C46 O24 Cu10 108.3(7)
N12 O25 Cu10 110.1(5)
N12 O25 Nd2 122.3(6)
Cu10 O25 Nd2 127.1(4)
C47 N11 Cu6 111.5(8)
C46 N12 O25 115.2(9)
C46 N12 Cu6 118.7(8)
O25 N12 Cu6 125.8(7)
C56 N13 Cu7 110.3(8)
C55 N14 O17 115.5(9)
C55 N14 Cu7 120.9(8)
O17 N14 Cu7 123.5(7)
C65 N15 Cu8 111.6(6)
C64 N16 O19 114.5(9)
C64 N16 Cu8 119.5(8)
O19 N16 Cu8 125.9(6)
C74 N17 Cu9 110.5(7)
C73 N18 O21 116.6(8)
C73 N18 Cu9 118.0(7)
O21 N18 Cu9 125.3(6)
C83 N19 Cu10 109.3(7)
C82 N20 O23 113.0(9)
C82 N20 Cu10 119.9(8)
O23 N20 Cu10 126.5(7)
N12 C46 O24 121.5(11)
N12 C46 C47 116.5(10)
O24 C46 C47 121.5(10)
C46 C47 N11 109.8(9)
C46 C47 C48 111.1(11)
N11 C47 C48 111.0(11)
C49 C48 C47 116.3(11)
C54 C49 C50 118.7(12)
C54 C49 C48 119.3(11)
C50 C49 C48 122.0(11)
C49 C50 C51 121.2(11)
C50 C51 C52 121.1(11)
C51 C52 C53 119.6(12)
C52 C53 C54 115.3(13)
C49 C54 C53 124.0(14)
N14 C55 O16 125.1(10)
N14 C55 C56 113.4(9)
O16 C55 C56 121.5(10)
N13 C56 C55 112.7(10)
N13 C56 C57 112.2(11)
C55 C56 C57 109.8(10)
C58 C57 C56 111.0(9)
C59 C58 C63 115.1(10)
C59 C58 C57 122.7(11)
C63 C58 C57 122.0(11)
C58 C59 C60 119.8(11)
C61 C60 C59 122.3(11)
C62 C61 C60 116.5(12)
C61 C62 C63 124.7(13)
C62 C63 C58 121.1(11)
N16 C64 O18 123.5(10)
N16 C64 C65 116.3(10)
O18 C64 C65 119.9(9)
N15 C65 C64 109.0(8)
N15 C65 C66 112.6(10)
C64 C65 C66 109.8(8)
C67 C66 C65 117.9(10)
C72 C67 C68 119.0(13)
C72 C67 C66 120.3(12)
C68 C67 C66 120.5(14)
C67 C68 C69 115.5(17)
C70 C69 C68 122.6(18)
C69 C70 C71 122.1(18)
C70 C71 C72 118.3(19)
C67 C72 C71 122.5(16)
N18 C73 O20 122.8(9)
N18 C73 C74 115.6(9)
O20 C73 C74 121.5(10)
N17 C74 C73 107.8(9)
N17 C74 C75 109.6(10)
C73 C74 C75 110.9(11)
C76 C75 C74 114.6(10)
C77 C76 C81 120.4(14)
C77 C76 C75 119.5(12)
C81 C76 C75 119.5(12)
C78 C77 C76 120.8(14)
C77 C78 C79 118.9(15)
C80 C79 C78 123.1(17)
C79 C80 C81 117.5(15)
C76 C81 C80 119.3(14)
N20 C82 O22 123.8(10)
N20 C82 C83 115.8(12)
O22 C82 C83 119.7(10)
N19 C83 C82 105.2(10)
N19 C83 C84 112.1(10)
C82 C83 C84 114.4(12)
C85 C84 C83 111.4(10)
C86 C85 C90 114.6(13)
C86 C85 C84 123.2(12)
C90 C85 C84 122.2(14)
C85 C86 C87 123.2(14)
C88 C87 C86 119.2(15)
C87 C88 C89 119.7(15)
C90 C89 C88 120.8(16)
C89 C90 C85 122.3(16)

loop_
_geom_bond_atom_site_label_1
_geom_bond_atom_site_label_2
_geom_bond_distance
Nd1 O2 2.426(7)
Nd1 O4 2.428(6)
Nd1 O8 2.463(7)
Nd1 O10 2.467(7)
Nd1 O12 2.469(10)
Nd1 O6 2.474(7)
Nd1 O11 2.475(10)
Nd1 O13 2.527(10)
Cu1 N10 1.880(9)
Cu1 O2 1.907(7)
Cu1 O1 1.956(8)
Cu1 N9 2.010(11)
Cu2 O4 1.910(7)
Cu2 N2 1.916(8)
Cu2 O3 1.928(7)
Cu2 N1 1.995(9)
Cu3 N4 1.869(8)
Cu3 O6 1.924(7)
Cu3 O5 1.944(7)
Cu3 N3 2.018(9)
Cu4 O8 1.913(7)
Cu4 N6 1.917(9)
Cu4 O7 1.925(7)
Cu4 N5 1.997(9)
Cu5 N8 1.903(8)
Cu5 O10 1.921(8)
Cu5 O9 1.935(8)
Cu5 N7 1.991(9)
O1 C1 1.289(13)
O2 N2 1.412(10)
O3 C10 1.267(12)
O4 N4 1.436(10)
O5 C19 1.333(13)
O6 N6 1.344(11)
O7 C28 1.281(12)
O8 N8 1.389(10)
O9 C37 1.315(12)
O10 N10 1.383(11)
O27 Nd2 2.495(8)
O29 N21 1.236(18)
O30 N21 1.23(2)
O31 N21 1.262(19)
N1 C2 1.452(15)
N2 C1 1.280(13)
N3 C11 1.517(13)
N4 C10 1.317(12)
N5 C20 1.546(15)
N6 C19 1.248(14)
N7 C29 1.515(13)
N8 C28 1.338(12)
N9 C38 1.462(15)
N10 C37 1.328(13)
C1 C2 1.541(15)
C2 C3 1.514(14)
C3 C4 1.511(13)
C4 C9 1.375(16)
C4 C5 1.390(16)
C5 C6 1.394(18)
C6 C7 1.377(18)
C7 C8 1.366(17)
C8 C9 1.380(16)
C10 C11 1.508(14)
C11 C12 1.489(16)
C12 C13 1.508(15)
C13 C18 1.313(16)
C13 C14 1.410(17)
C14 C15 1.421(18)
C15 C16 1.34(2)
C16 C17 1.36(2)
C17 C18 1.417(17)
C19 C20 1.527(14)
C20 C21 1.46(2)
C21 C22 1.52(2)
C22 C27 1.32(2)
C22 C23 1.43(2)
C23 C24 1.28(2)
C24 C25 1.40(2)
C25 C26 1.42(3)
C26 C27 1.27(3)
C28 C29 1.513(14)
C29 C30 1.473(17)
C30 C31 1.531(18)
C31 C32 1.343(18)
C31 C36 1.381(18)
C32 C33 1.39(2)
C33 C34 1.43(2)
C34 C35 1.41(2)
C35 C36 1.34(2)
C37 C38 1.542(15)
C38 C39 1.501(18)
C39 C40 1.527(17)
C40 C41 1.353(18)
C40 C45 1.353(18)
C41 C42 1.430(17)
C42 C43 1.341(19)
C43 C44 1.38(2)
C44 C45 1.377(19)
Nd2 O17 2.366(9)
Nd2 O28 2.371(14)
Nd2 O19 2.426(7)
Nd2 O25 2.428(7)
Nd2 O23 2.474(8)
Nd2 O21 2.494(8)
Nd2 O26 2.620(14)
Cu6 N12 1.895(9)
Cu6 O17 1.931(8)
Cu6 O16 1.934(8)
Cu6 N11 1.976(11)
Cu7 N14 1.887(9)
Cu7 O19 1.919(7)
Cu7 O18 1.924(7)
Cu7 N13 2.010(11)
Cu8 N16 1.893(9)
Cu8 O21 1.944(8)
Cu8 O20 1.951(8)
Cu8 N15 2.005(8)
Cu9 N18 1.894(8)
Cu9 O23 1.904(9)
Cu9 O22 1.916(8)
Cu9 N17 1.978(10)
Cu10 N20 1.865(10)
Cu10 O25 1.884(8)
Cu10 O24 1.950(8)
Cu10 N19 2.025(9)
O16 C55 1.304(13)
O17 N14 1.403(11)
O18 C64 1.297(14)
O19 N16 1.367(11)
O20 C73 1.308(12)
O21 N18 1.358(11)
O22 C82 1.327(16)
O23 N20 1.441(11)
O24 C46 1.314(13)
O25 N12 1.406(12)
N11 C47 1.501(15)
N12 C46 1.298(14)
N13 C56 1.422(15)
N14 C55 1.254(15)
N15 C65 1.500(13)
N16 C64 1.291(13)
N17 C74 1.479(15)
N18 C73 1.297(14)
N19 C83 1.487(16)
N20 C82 1.287(15)
C46 C47 1.466(17)
C47 C48 1.521(17)
C48 C49 1.499(18)
C49 C54 1.32(2)
C49 C50 1.350(17)
C50 C51 1.363(16)
C51 C52 1.376(17)
C52 C53 1.39(2)
C53 C54 1.44(2)
C55 C56 1.514(15)
C56 C57 1.638(18)
C57 C58 1.446(15)
C58 C59 1.398(15)
C58 C63 1.411(16)
C59 C60 1.407(17)
C60 C61 1.379(17)
C61 C62 1.305(19)
C62 C63 1.369(17)
C64 C65 1.524(15)
C65 C66 1.543(16)
C66 C67 1.490(17)
C67 C72 1.39(2)
C67 C68 1.42(2)
C68 C69 1.48(3)
C69 C70 1.31(3)
C70 C71 1.37(3)
C71 C72 1.40(2)
C73 C74 1.504(15)
C74 C75 1.516(19)
C75 C76 1.50(2)
C76 C77 1.377(18)
C76 C81 1.408(18)
C77 C78 1.37(2)
C78 C79 1.40(2)
C79 C80 1.36(2)
C80 C81 1.43(2)
C82 C83 1.499(14)
C83 C84 1.567(19)
C84 C85 1.487(18)
C85 C86 1.380(18)
C85 C90 1.40(2)
C86 C87 1.382(18)
C87 C88 1.33(2)
C88 C89 1.38(2)
C89 C90 1.34(2)
